data_2221547
loop_
_publ_author_name
'Akhter, Zareen'
'Akhter, Toheed'
'Bolte, Michael'
'Baig, M. Amin'
'Siddiqi, Humaira M.'

_publ_section_title
;
 4-(4-Nitrophenoxy)biphenyl
;
_journal_issue 4
_journal_name_full 'Acta Crystallographica Section E'
_journal_page_first o710
_journal_paper_doi 10.1107/S1600536809007417
_journal_volume 65
_journal_year 2009
_chemical_formula_iupac 'C18 H13 N O3'
_chemical_formula_moiety 'C18 H13 N O3'
_chemical_formula_sum 'C18 H13 N O3'
_chemical_formula_weight 291.29
_chemical_name_systematic
;
4-(4-Nitrophenoxy)biphenyl
;
_space_group_IT_number 14
_symmetry_cell_setting monoclinic
_symmetry_space_group_name_Hall '-P 2ybc'
_symmetry_space_group_name_H-M 'P 1 21/c 1'
_atom_sites_solution_hydrogens geom
_atom_sites_solution_primary direct
_atom_sites_solution_secondary difmap
_audit_creation_method SHELXL-97
_cell_angle_alpha 90.00
_cell_angle_beta 95.704(6)
_cell_angle_gamma 90.00
_cell_formula_units_Z 4
_cell_length_a 9.6435(7)
_cell_length_b 5.8648(3)
_cell_length_c 24.6884(18)
_cell_measurement_reflns_used 16639
_cell_measurement_temperature 173(2)
_cell_measurement_theta_max 25.8
_cell_measurement_theta_min 2.2
_cell_volume 1389.39(16)
_computing_cell_refinement 'X-Area (Stoe & Cie, 2001)'
_computing_data_collection 'X-Area (Stoe & Cie, 2001)'
_computing_data_reduction 'X-Area (Stoe & Cie, 2001)'
_computing_molecular_graphics 'XP in SHELXTL-Plus (Sheldrick, 2008)'
_computing_publication_material 'SHELXL97 (Sheldrick, 2008) and PLATON (Spek, 2009)'
_computing_structure_refinement 'SHELXL97 (Sheldrick, 2008)'
_computing_structure_solution 'SHELXS97 (Sheldrick, 2008)'
_diffrn_ambient_temperature 173(2)
_diffrn_measured_fraction_theta_full 0.999
_diffrn_measured_fraction_theta_max 0.994
_diffrn_measurement_device_type 'STOE IPDS II two-circle-diffractometer'
_diffrn_measurement_method \w
_diffrn_radiation_monochromator graphite
_diffrn_radiation_source 'fine-focus sealed tube'
_diffrn_radiation_type MoK\a
_diffrn_radiation_wavelength 0.71073
_diffrn_reflns_av_R_equivalents 0.0517
_diffrn_reflns_av_sigmaI/netI 0.0250
_diffrn_reflns_limit_h_max 11
_diffrn_reflns_limit_h_min -11
_diffrn_reflns_limit_k_max 6
_diffrn_reflns_limit_k_min -7
_diffrn_reflns_limit_l_max 29
_diffrn_reflns_limit_l_min -29
_diffrn_reflns_number 16020
_diffrn_reflns_theta_full 25.00
_diffrn_reflns_theta_max 25.45
_diffrn_reflns_theta_min 2.12
_diffrn_standards_number 0
_exptl_absorpt_coefficient_mu 0.096
_exptl_absorpt_correction_type none
_exptl_crystal_colour colourless
_exptl_crystal_density_diffrn 1.393
_exptl_crystal_density_method 'not measured'
_exptl_crystal_description plate
_exptl_crystal_F_000 608
_exptl_crystal_size_max 0.44
_exptl_crystal_size_mid 0.37
_exptl_crystal_size_min 0.13
_refine_diff_density_max 0.236
_refine_diff_density_min -0.197
_refine_ls_extinction_coef 0.028(4)
_refine_ls_extinction_expression Fc^*^=kFc[1+0.001xFc^2^\l^3^/sin(2\q)]^-1/4^
_refine_ls_extinction_method SHELXL
_refine_ls_goodness_of_fit_ref 1.066
_refine_ls_hydrogen_treatment constr
_refine_ls_matrix_type full
_refine_ls_number_parameters 200
_refine_ls_number_reflns 2556
_refine_ls_number_restraints 0
_refine_ls_restrained_S_all 1.066
_refine_ls_R_factor_all 0.0458
_refine_ls_R_factor_gt 0.0402
_refine_ls_shift/su_max 0.000
_refine_ls_shift/su_mean 0.000
_refine_ls_structure_factor_coef Fsqd
_refine_ls_weighting_details 'calc w=1/[\s^2^(Fo^2^)+(0.0735P)^2^+0.2032P] where P=(Fo^2^+2Fc^2^)/3'
_refine_ls_weighting_scheme calc
_refine_ls_wR_factor_gt 0.1143
_refine_ls_wR_factor_ref 0.1181
_reflns_number_gt 2187
_reflns_number_total 2556
_reflns_threshold_expression I>2\s(I)
_cod_data_source_file ww2140.cif
_cod_data_source_block I
_cod_depositor_comments
;
The following automatic conversions were performed:
'_symmetry_cell_setting' value 'Monoclinic' changed to 'monoclinic'
according to '/home/saulius/struct/CIF-dictionaries/cif_core.dic'
dictionary named 'cif_core.dic' version 2.4.1 from 2010-06-29.

Automatic conversion script
Id: cif_fix_enum 1527 2010-12-29 10:47:43Z saulius 

The following automatic conversions were performed:

'_symmetry_cell_setting' value 'Monoclinic' changed to 'monoclinic'
according to /home/saulius/struct/CIF-dictionaries/cif_core.dic
dictionary named 'cif_core.dic' version 2.4.1 from 2010-06-29.

Automatic conversion script
Id: cif_fix_values 1715 2011-07-08 13:25:40Z adriana 
;
_cod_original_sg_symbol_H-M P21/c
_cod_database_code 2221547
_cod_database_fobs_code 2221547

loop_
_symmetry_equiv_pos_as_xyz
'x, y, z'
'-x, y+1/2, -z+1/2'
'-x, -y, -z'
'x, -y-1/2, z-1/2'

loop_
_atom_site_type_symbol
_atom_site_label
_atom_site_fract_x
_atom_site_fract_y
_atom_site_fract_z
_atom_site_U_iso_or_equiv
_atom_site_adp_type
_atom_site_calc_flag
_atom_site_refinement_flags
_atom_site_occupancy
_atom_site_disorder_assembly
_atom_site_disorder_group
N N1 0.24460(14) 1.3101(2) 0.49386(5) 0.0439(3) Uani d . 1 . .
O O1 0.11760(13) 1.3217(2) 0.48231(5) 0.0630(4) Uani d . 1 . .
O O2 0.32703(14) 1.4402(2) 0.47506(5) 0.0648(4) Uani d . 1 . .
O O3 0.44070(9) 0.60894(15) 0.63327(4) 0.0357(3) Uani d . 1 . .
C C1 0.29854(14) 1.1306(2) 0.53120(5) 0.0342(3) Uani d . 1 . .
C C2 0.43662(14) 1.1370(2) 0.55251(5) 0.0369(3) Uani d . 1 . .
H H2 0.4960 1.2569 0.5431 0.044 Uiso calc R 1 . .
C C3 0.48706(13) 0.9659(2) 0.58781(5) 0.0335(3) Uani d . 1 . .
H H3 0.5816 0.9675 0.6030 0.040 Uiso calc R 1 . .
C C4 0.39846(12) 0.7919(2) 0.60091(5) 0.0289(3) Uani d . 1 . .
C C5 0.26016(13) 0.7870(3) 0.57875(5) 0.0360(3) Uani d . 1 . .
H H5 0.2008 0.6661 0.5876 0.043 Uiso calc R 1 . .
C C6 0.20939(13) 0.9577(3) 0.54400(5) 0.0379(3) Uani d . 1 . .
H H6 0.1148 0.9570 0.5290 0.045 Uiso calc R 1 . .
C C11 0.55429(12) 0.6296(2) 0.67283(5) 0.0293(3) Uani d . 1 . .
C C12 0.65196(14) 0.4576(2) 0.67578(6) 0.0378(3) Uani d . 1 . .
H H12 0.6466 0.3408 0.6490 0.045 Uiso calc R 1 . .
C C13 0.75837(14) 0.4557(2) 0.71807(5) 0.0369(3) Uani d . 1 . .
H H13 0.8249 0.3358 0.7200 0.044 Uiso calc R 1 . .
C C14 0.76992(12) 0.6256(2) 0.75787(5) 0.0261(3) Uani d . 1 . .
C C15 0.66981(13) 0.7987(2) 0.75286(5) 0.0338(3) Uani d . 1 . .
H H15 0.6755 0.9182 0.7790 0.041 Uiso calc R 1 . .
C C16 0.56253(14) 0.8018(2) 0.71109(5) 0.0358(3) Uani d . 1 . .
H H16 0.4955 0.9211 0.7088 0.043 Uiso calc R 1 . .
C C21 0.88361(12) 0.6232(2) 0.80367(5) 0.0268(3) Uani d . 1 . .
C C22 0.97567(14) 0.4414(2) 0.81201(6) 0.0383(3) Uani d . 1 . .
H H22 0.9662 0.3143 0.7881 0.046 Uiso calc R 1 . .
C C23 1.08153(15) 0.4416(3) 0.85470(6) 0.0418(4) Uani d . 1 . .
H H23 1.1432 0.3153 0.8594 0.050 Uiso calc R 1 . .
C C24 1.09758(13) 0.6225(2) 0.89004(5) 0.0353(3) Uani d . 1 . .
H H24 1.1693 0.6218 0.9194 0.042 Uiso calc R 1 . .
C C25 1.00812(16) 0.8051(3) 0.88227(6) 0.0470(4) Uani d . 1 . .
H H25 1.0183 0.9317 0.9063 0.056 Uiso calc R 1 . .
C C26 0.90334(16) 0.8054(3) 0.83963(6) 0.0450(4) Uani d . 1 . .
H H26 0.8432 0.9337 0.8348 0.054 Uiso calc R 1 . .

loop_
_atom_site_aniso_label
_atom_site_aniso_U_11
_atom_site_aniso_U_22
_atom_site_aniso_U_33
_atom_site_aniso_U_12
_atom_site_aniso_U_13
_atom_site_aniso_U_23
N1 0.0575(8) 0.0410(7) 0.0321(6) 0.0100(6) -0.0010(5) 0.0015(5)
O1 0.0585(8) 0.0712(9) 0.0559(7) 0.0191(6) -0.0119(6) 0.0174(6)
O2 0.0780(8) 0.0492(7) 0.0662(8) -0.0006(6) 0.0028(6) 0.0237(6)
O3 0.0332(5) 0.0306(5) 0.0403(5) -0.0062(4) -0.0109(4) 0.0041(4)
C1 0.0421(7) 0.0337(7) 0.0261(6) 0.0059(6) 0.0007(5) -0.0013(5)
C2 0.0411(7) 0.0324(7) 0.0365(7) -0.0064(6) 0.0002(6) -0.0005(5)
C3 0.0287(6) 0.0340(7) 0.0365(7) -0.0041(5) -0.0030(5) -0.0016(5)
C4 0.0298(6) 0.0298(7) 0.0263(6) 0.0001(5) -0.0015(5) -0.0017(5)
C5 0.0284(6) 0.0446(8) 0.0344(6) -0.0070(5) -0.0001(5) 0.0049(6)
C6 0.0288(6) 0.0523(9) 0.0316(6) 0.0024(6) -0.0019(5) 0.0036(6)
C11 0.0264(6) 0.0301(7) 0.0304(6) -0.0044(5) -0.0017(5) 0.0029(5)
C12 0.0394(7) 0.0325(7) 0.0395(7) 0.0034(6) -0.0067(6) -0.0114(6)
C13 0.0349(7) 0.0327(7) 0.0410(7) 0.0094(5) -0.0062(6) -0.0090(6)
C14 0.0250(6) 0.0256(6) 0.0279(6) -0.0012(5) 0.0038(5) -0.0004(4)
C15 0.0343(7) 0.0324(7) 0.0338(6) 0.0055(5) -0.0017(5) -0.0084(5)
C16 0.0329(7) 0.0340(7) 0.0393(7) 0.0092(5) -0.0020(5) -0.0032(5)
C21 0.0247(6) 0.0286(6) 0.0272(6) -0.0013(5) 0.0039(5) -0.0003(5)
C22 0.0397(7) 0.0352(8) 0.0380(7) 0.0075(6) -0.0052(6) -0.0087(6)
C23 0.0387(7) 0.0421(8) 0.0425(7) 0.0112(6) -0.0071(6) -0.0016(6)
C24 0.0301(6) 0.0463(8) 0.0285(6) -0.0018(6) -0.0020(5) 0.0019(5)
C25 0.0462(8) 0.0482(9) 0.0438(8) 0.0063(7) -0.0098(6) -0.0187(7)
C26 0.0442(8) 0.0402(8) 0.0471(8) 0.0129(6) -0.0122(6) -0.0163(6)

loop_
_atom_type_symbol
_atom_type_description
_atom_type_scat_dispersion_real
_atom_type_scat_dispersion_imag
_atom_type_scat_source
C C 0.0033 0.0016 'International Tables Vol C Tables 4.2.6.8 and 6.1.1.4'
H H 0.0000 0.0000 'International Tables Vol C Tables 4.2.6.8 and 6.1.1.4'
N N 0.0061 0.0033 'International Tables Vol C Tables 4.2.6.8 and 6.1.1.4'
O O 0.0106 0.0060 'International Tables Vol C Tables 4.2.6.8 and 6.1.1.4'

loop_
_geom_angle_atom_site_label_1
_geom_angle_atom_site_label_2
_geom_angle_atom_site_label_3
_geom_angle_site_symmetry_1
_geom_angle_site_symmetry_3
_geom_angle
_geom_angle_publ_flag
O2 N1 O1 . . 123.04(13) ?
O2 N1 C1 . . 118.95(13) ?
O1 N1 C1 . . 118.00(13) ?
C4 O3 C11 . . 120.29(9) ?
C2 C1 C6 . . 121.93(12) ?
C2 C1 N1 . . 119.31(13) ?
C6 C1 N1 . . 118.77(12) ?
C1 C2 C3 . . 118.97(12) ?
C1 C2 H2 . . 120.5 ?
C3 C2 H2 . . 120.5 ?
C2 C3 C4 . . 119.52(12) ?
C2 C3 H3 . . 120.2 ?
C4 C3 H3 . . 120.2 ?
O3 C4 C3 . . 123.69(11) ?
O3 C4 C5 . . 115.44(11) ?
C3 C4 C5 . . 120.76(12) ?
C6 C5 C4 . . 119.87(12) ?
C6 C5 H5 . . 120.1 ?
C4 C5 H5 . . 120.1 ?
C5 C6 C1 . . 118.94(12) ?
C5 C6 H6 . . 120.5 ?
C1 C6 H6 . . 120.5 ?
C12 C11 C16 . . 120.49(12) ?
C12 C11 O3 . . 117.24(11) ?
C16 C11 O3 . . 121.95(11) ?
C11 C12 C13 . . 119.74(12) ?
C11 C12 H12 . . 120.1 ?
C13 C12 H12 . . 120.1 ?
C12 C13 C14 . . 121.62(12) ?
C12 C13 H13 . . 119.2 ?
C14 C13 H13 . . 119.2 ?
C13 C14 C15 . . 116.74(11) ?
C13 C14 C21 . . 121.79(11) ?
C15 C14 C21 . . 121.47(11) ?
C16 C15 C14 . . 122.23(12) ?
C16 C15 H15 . . 118.9 ?
C14 C15 H15 . . 118.9 ?
C11 C16 C15 . . 119.17(12) ?
C11 C16 H16 . . 120.4 ?
C15 C16 H16 . . 120.4 ?
C22 C21 C26 . . 116.75(12) ?
C22 C21 C14 . . 121.95(11) ?
C26 C21 C14 . . 121.29(11) ?
C21 C22 C23 . . 121.41(12) ?
C21 C22 H22 . . 119.3 ?
C23 C22 H22 . . 119.3 ?
C24 C23 C22 . . 120.63(13) ?
C24 C23 H23 . . 119.7 ?
C22 C23 H23 . . 119.7 ?
C23 C24 C25 . . 118.90(12) ?
C23 C24 H24 . . 120.5 ?
C25 C24 H24 . . 120.5 ?
C24 C25 C26 . . 120.44(13) ?
C24 C25 H25 . . 119.8 ?
C26 C25 H25 . . 119.8 ?
C25 C26 C21 . . 121.86(13) ?
C25 C26 H26 . . 119.1 ?
C21 C26 H26 . . 119.1 ?

loop_
_geom_bond_atom_site_label_1
_geom_bond_atom_site_label_2
_geom_bond_site_symmetry_2
_geom_bond_distance
_geom_bond_publ_flag
N1 O2 . 1.2260(17) ?
N1 O1 . 1.2315(17) ?
N1 C1 . 1.4608(17) ?
O3 C4 . 1.3751(15) ?
O3 C11 . 1.3984(15) ?
C1 C2 . 1.3828(19) ?
C1 C6 . 1.386(2) ?
C2 C3 . 1.3851(19) ?
C2 H2 . 0.9500 ?
C3 C4 . 1.3897(18) ?
C3 H3 . 0.9500 ?
C4 C5 . 1.3906(17) ?
C5 C6 . 1.376(2) ?
C5 H5 . 0.9500 ?
C6 H6 . 0.9500 ?
C11 C12 . 1.3769(18) ?
C11 C16 . 1.3798(18) ?
C12 C13 . 1.3893(18) ?
C12 H12 . 0.9500 ?
C13 C14 . 1.3962(17) ?
C13 H13 . 0.9500 ?
C14 C15 . 1.3978(17) ?
C14 C21 . 1.4948(17) ?
C15 C16 . 1.3864(18) ?
C15 H15 . 0.9500 ?
C16 H16 . 0.9500 ?
C21 C22 . 1.3895(18) ?
C21 C26 . 1.3902(18) ?
C22 C23 . 1.3924(19) ?
C22 H22 . 0.9500 ?
C23 C24 . 1.373(2) ?
C23 H23 . 0.9500 ?
C24 C25 . 1.376(2) ?
C24 H24 . 0.9500 ?
C25 C26 . 1.385(2) ?
C25 H25 . 0.9500 ?
C26 H26 . 0.9500 ?

loop_
_geom_torsion_atom_site_label_1
_geom_torsion_atom_site_label_2
_geom_torsion_atom_site_label_3
_geom_torsion_atom_site_label_4
_geom_torsion_site_symmetry_1
_geom_torsion_site_symmetry_2
_geom_torsion_site_symmetry_3
_geom_torsion_site_symmetry_4
_geom_torsion
_geom_torsion_publ_flag
O2 N1 C1 C2 . . . . 12.16(19) ?
O1 N1 C1 C2 . . . . -168.59(13) ?
O2 N1 C1 C6 . . . . -167.52(13) ?
O1 N1 C1 C6 . . . . 11.73(19) ?
C6 C1 C2 C3 . . . . -0.2(2) ?
N1 C1 C2 C3 . . . . -179.88(11) ?
C1 C2 C3 C4 . . . . 0.17(19) ?
C11 O3 C4 C3 . . . . 27.36(17) ?
C11 O3 C4 C5 . . . . -156.29(11) ?
C2 C3 C4 O3 . . . . 176.54(11) ?
C2 C3 C4 C5 . . . . 0.38(19) ?
O3 C4 C5 C6 . . . . -177.36(12) ?
C3 C4 C5 C6 . . . . -0.9(2) ?
C4 C5 C6 C1 . . . . 0.8(2) ?
C2 C1 C6 C5 . . . . -0.3(2) ?
N1 C1 C6 C5 . . . . 179.37(12) ?
C4 O3 C11 C12 . . . . -133.96(13) ?
C4 O3 C11 C16 . . . . 52.42(16) ?
C16 C11 C12 C13 . . . . 1.0(2) ?
O3 C11 C12 C13 . . . . -172.73(12) ?
C11 C12 C13 C14 . . . . -0.5(2) ?
C12 C13 C14 C15 . . . . -0.5(2) ?
C12 C13 C14 C21 . . . . 179.53(12) ?
C13 C14 C15 C16 . . . . 0.9(2) ?
C21 C14 C15 C16 . . . . -179.06(12) ?
C12 C11 C16 C15 . . . . -0.5(2) ?
O3 C11 C16 C15 . . . . 172.89(11) ?
C14 C15 C16 C11 . . . . -0.5(2) ?
C13 C14 C21 C22 . . . . -6.20(19) ?
C15 C14 C21 C22 . . . . 173.79(12) ?
C13 C14 C21 C26 . . . . 172.90(13) ?
C15 C14 C21 C26 . . . . -7.11(19) ?
C26 C21 C22 C23 . . . . 0.6(2) ?
C14 C21 C22 C23 . . . . 179.73(12) ?
C21 C22 C23 C24 . . . . 0.2(2) ?
C22 C23 C24 C25 . . . . -0.6(2) ?
C23 C24 C25 C26 . . . . 0.3(2) ?
C24 C25 C26 C21 . . . . 0.5(3) ?
C22 C21 C26 C25 . . . . -1.0(2) ?
C14 C21 C26 C25 . . . . 179.89(13) ?

loop_
_cod_related_entry_id
_cod_related_entry_database
_cod_related_entry_code
1 ChemSpider 210477
